data_2000646
loop_
_publ_author_name
'Ianelli, S.'
'Nardelli, M.'
'Giordano, C.'
'Coppi, L.'
'Restelli, A.'

_publ_section_title
;Enantiomerically pure \a-haloketals: structure and conformation of
 (2'<i>S</i>,4'<i>R</i>,5'<i>R</i>)-dimethyl
 2'-halo-1',2',3',4'-tetrahydrospiro[1,3-dioxolane-2,1'-naphthalene]-4,5-dicarboxylates
 (halo = Cl, Br, I)
;
_journal_issue 9
_journal_name_full 'Acta Crystallographica Section C'
_journal_page_first 1722
_journal_page_last 1727
_journal_paper_doi 10.1107/S0108270192005699
_journal_volume 48
_journal_year 1992
_chemical_formula_analytical ' C16 H17 Cl O6 '
_chemical_formula_moiety ' C16 H17 Cl O6 '
_chemical_formula_sum 'C16 H17 Cl O6'
_chemical_formula_weight 340.76
_chemical_name_systematic
;
  2'-S-Chloro-3',4'-dihydro-spiro[1,3-dioxolane-2,1'-
  (2'H)-naphthalene]-4,5-R,R-dicarboxylic Acid Dimethyl Ester
;
_space_group_crystal_system orthorhombic
_space_group_IT_number 19
_space_group_name_Hall 'P 2ac 2ab'
_space_group_name_H-M_alt 'P 21 21 21'
_cell_angle_alpha 90.00
_cell_angle_beta 90.00
_cell_angle_gamma 90.00
_cell_formula_units_Z 4
_cell_length_a 14.932(3)
_cell_length_b 14.850(2)
_cell_length_c 7.173(2)
_cell_measurement_reflns_used 25
_cell_measurement_temperature 293(2)
_cell_measurement_theta_max 17
_cell_measurement_theta_min 12
_cell_volume 1590.5(6)
_diffrn_ambient_temperature 293(2)
_diffrn_measurement_device 'Nonius CAD-4 diffractometer'
_diffrn_measurement_method \q--2\q
_diffrn_radiation_monochromator graphite
_diffrn_radiation_source 'standard Mo anode'
_diffrn_radiation_type Mo-K\a~1~
_diffrn_radiation_wavelength 0.709300
_diffrn_reflns_limit_h_max 17
_diffrn_reflns_limit_h_min 0
_diffrn_reflns_limit_k_max 17
_diffrn_reflns_limit_k_min 0
_diffrn_reflns_limit_l_max 8
_diffrn_reflns_limit_l_min 0
_diffrn_reflns_number 1637
_diffrn_reflns_reduction_process
;
 Standard. Lp correction.
;
_diffrn_reflns_theta_max 25
_diffrn_reflns_theta_min 3
_diffrn_standards_decay_% 0
_diffrn_standards_interval_time 160
_diffrn_standards_number 1
_exptl_absorpt_coefficient_mu 0.2639
_exptl_absorpt_correction_type 'not applied'
_exptl_crystal_colour colourless
_exptl_crystal_density_diffrn 1.423
_exptl_crystal_description
;
 Prismatic crystals
;
_exptl_crystal_F_000 712.0
_exptl_crystal_size_max 0.53
_exptl_crystal_size_mid 0.32
_exptl_crystal_size_min 0.28
_refine_diff_density_max 0.09
_refine_diff_density_min -0.10
_refine_ls_goodness_of_fit_obs 0.4548
_refine_ls_hydrogen_treatment noref
_refine_ls_matrix_type full
_refine_ls_number_constraints 0
_refine_ls_number_parameters 208
_refine_ls_number_reflns 1027
_refine_ls_number_restraints 0
_refine_ls_R_factor_obs 0.0318
_refine_ls_shift/esd_max 0.032
_refine_ls_structure_factor_coef F
_refine_ls_weighting_details w=1/[\s^2^(F~o~)+0.005F~o~^2^]
_refine_ls_weighting_scheme calc
_refine_ls_wR_factor_obs 0.0407
_reflns_observed_criterion I>2\s(I)
_cod_data_source_file ka1004.cif
_cod_data_source_block 3a
_cod_depositor_comments
;
 Updating space group information and adding the symmetry operation list.

 Antanas Vaitkus,
 2018-06-18

The following automatic conversions were performed:

'_refine_ls_weighting_scheme' value 'w=1/[\s^2^(F~o~)+0.005F~o~^2^]'
was changed to 'calc'. New tag '_refine_ls_weighting_details' was
created. The value of the new tag was set to
'w=1/[\s^2^(F~o~)+0.005F~o~^2^]'.

Automatic conversion script
Id: cif_fix_values 3143 2015-03-26 13:38:13Z robertas 
;
_cod_original_cell_volume 1590.5(0.6)
_cod_original_formula_sum ' C16 H17 Cl O6 '
_cod_database_code 2000646

loop_
_chemical_melting_point
107
108

loop_
_space_group_symop_id
_space_group_symop_operation_xyz
1 x,y,z
2 -x+1/2,-y,z+1/2
3 x+1/2,-y+1/2,-z
4 -x,y+1/2,-z+1/2

loop_
_atom_site_aniso_label
_atom_site_aniso_U_11
_atom_site_aniso_U_22
_atom_site_aniso_U_33
_atom_site_aniso_U_12
_atom_site_aniso_U_13
_atom_site_aniso_U_23
CL .0789(12) .0418(8) .0662(13) -.0115(9) .0138(11) .0099(9)
O1 .046(2) .047(2) .038(2) .005(2) .015(2) .0097(19)
O2 .039(2) .0353(19) .040(3) .002(2) .009(2) .0024(17)
O3 .081(3) .045(2) .058(3) -.008(3) -.006(3) -.009(2)
O4 .068(3) .049(2) .053(3) -.004(3) -.024(3) .006(2)
O5 .070(3) .046(3) .049(3) -.015(3) .002(3) -.002(2)
O6 .112(4) .042(2) .065(4) .012(3) -.008(3) -.028(3)
C1 .031(3) .034(3) .048(4) -.008(3) -.000(3) .002(3)
C2 .040(3) .050(4) .073(6) -.012(4) .005(4) .005(3)
C3 .038(4) .056(4) .104(7) -.027(5) -.004(5) -.003(3)
C4 .044(4) .096(6) .073(6) -.034(6) -.017(5) .014(4)
C5 .055(4) .078(5) .066(6) -.010(5) -.010(5) .009(4)
C6 .035(3) .054(4) .041(4) -.007(4) .004(4) .009(3)
C7 .072(5) .045(3) .042(4) .013(3) -.005(4) .006(4)
C8 .048(4) .035(3) .055(5) .005(3) .012(4) -.010(3)
C9 .041(3) .035(3) .042(4) -.005(3) .002(3) .003(3)
C10 .039(3) .034(3) .031(4) -.006(3) .009(3) .009(2)
C11 .046(3) .035(3) .037(4) .002(3) .008(3) -.001(3)
C12 .042(3) .031(3) .034(4) .002(3) -.001(3) .003(3)
C13 .054(4) .042(4) .039(4) -.005(4) .009(3) -.007(3)
C14 .088(5) .088(5) .044(5) -.009(4) -.009(5) -.009(4)
C15 .055(4) .029(3) .045(5) .002(4) -.007(4) .006(3)
C16 .104(6) .052(4) .064(6) -.029(4) .000(5) .004(4)

loop_
_atom_site_label
_atom_site_fract_x
_atom_site_fract_y
_atom_site_fract_z
_atom_site_U_iso_or_equiv
_atom_site_thermal_displace_type
_atom_site_calc_flag
_atom_site_calc_attached_atom
_atom_site_type_symbol
Cl .15000(10) .54810(10) .2148(3) .0623(6) Uani . . Cl
O1 .1362(3) .7486(2) .1490(6) .0438(13) Uani . . O
O2 .0342(3) .7742(2) .3807(5) .0380(12) Uani . . O
O3 -.0093(3) .7097(3) -.0811(7) .0614(17) Uani . . O
O4 -.0312(3) .8566(3) -.1230(6) .0568(16) Uani . . O
O5 .0783(3) .9342(3) .5368(7) .0549(17) Uani . . O
O6 .1204(4) .9879(3) .2605(8) .073(2) Uani . . O
C1 .1840(4) .7290(4) .4702(9) .038(2) Uani . . C
C2 .2431(4) .8016(4) .4522(11) .054(3) Uani . . C
C3 .3043(4) .8204(4) .5919(14) .066(3) Uani . . C
C4 .3060(5) .7664(6) .7490(12) .071(3) Uani . . C
C5 .2492(5) .6930(5) .7669(12) .066(3) Uani . . C
C6 .1880(4) .6737(4) .6221(9) .043(2) Uani . . C
C7 .1292(4) .5923(4) .6425(10) .053(2) Uani . . C
C8 .0482(4) .5929(4) .5185(10) .046(2) Uani . . C
C9 .0697(4) .6233(3) .3210(9) .0393(19) Uani . . C
C10 .1093(4) .7179(3) .3292(8) .0346(19) Uani . . C
C11 .0790(4) .8186(3) .0879(9) .0390(19) Uani . . C
C12 .0348(4) .8519(3) .2670(8) .0358(19) Uani . . C
C13 .0087(4) .7856(4) -.0503(9) .045(2) Uani . . C
C14 -.1027(5) .8398(5) -.2554(11) .073(3) Uani . . C
C15 .0841(4) .9322(4) .3531(10) .043(2) Uani . . C
C16 .1247(5) 1.0060(4) .6266(12) .073(3) Uani . . C
H2 .24200 .83620 .30660 .0500 iso calc C2 H
H3 .34070 .87790 .59260 .0500 iso calc C3 H
H4 .35710 .77960 .84940 .0500 iso calc C4 H
H5 .24870 .64190 .89970 .0500 iso calc C5 H
H9 .01720 .62080 .20650 .0500 iso calc C9 H
H11 .12350 .86550 .02690 .0500 iso calc C11 H
H12 -.03900 .86930 .24450 .0500 iso calc C12 H
H71 .16830 .53600 .60760 .0500 iso calc C7 H
H72 .13300 .57870 .75630 .0500 iso calc C7 H
H81 .00120 .63700 .57650 .0500 iso calc C8 H
H82 .02170 .53720 .51350 .0500 iso calc C8 H
H141 -.08680 .78700 -.35390 .0500 iso calc C14 H
H142 -.13550 .81500 -.17550 .0500 iso calc C14 H
H143 -.09270 .87790 -.37380 .0500 iso calc C14 H
H161 .20100 .99390 .62590 .0500 iso calc C16 H
H162 .11480 1.01910 .75030 .0500 iso calc C16 H
H163 .10900 1.06470 .60530 .0500 iso calc C16 H

loop_
_atom_type_symbol
_atom_type_description
_atom_type_scat_dispersion_real
_atom_type_scat_dispersion_imag
_atom_type_scat_source
Cl Chlorine .132 .159 'IT.4  Tab.2.2A 2.3.1'
O Oxygen .008 .006 'IT.4  Tab.2.2A 2.3.1'
C Carbon .002 .002 'IT.4  Tab.2.2A 2.3.1'
H Hydrogen .000 .000 'IT.4  Tab.2.2C      '

loop_
_geom_angle_atom_site_label_1
_geom_angle_atom_site_label_2
_geom_angle_atom_site_label_3
_geom_angle
_geom_angle_publ_flag
C10 O1 C11 110.2(4) yes
C10 O2 C12 108.6(4) yes
C13 O4 C14 117.0(5) yes
C15 O5 C16 115.8(5) yes
C6 C1 C10 120.0(5) yes
C2 C1 C10 119.1(5) yes
C2 C1 C6 120.6(6) yes
C1 C2 H2 114.0(10) no
C1 C2 C3 120.3(6) yes
C3 C2 H2 125.0(10) no
C2 C3 H3 122.0(10) no
C2 C3 C4 119.0(6) yes
C4 C3 H3 118.0(10) no
C3 C4 H4 117.0(10) no
C3 C4 C5 121.3(7) yes
C5 C4 H4 121.0(10) no
C4 C5 H5 124.0(10) no
C4 C5 C6 119.1(7) yes
C6 C5 H5 116.0(10) no
C1 C6 C5 119.6(6) yes
C5 C6 C7 118.0(6) yes
C1 C6 C7 122.4(6) yes
C6 C7 H72 104.0(10) no
C6 C7 H71 107.0(10) no
C6 C7 C8 114.1(5) yes
H71 C7 H72 90.0(10) no
C8 C7 H72 129.0(10) no
C8 C7 H71 108.0(10) no
C7 C8 H82 111.0(10) no
C7 C8 H81 108.0(10) no
C7 C8 C9 112.6(5) yes
H81 C8 H82 107.0(10) no
C9 C8 H82 109.0(10) no
C9 C8 H81 109.0(10) no
CL C9 C8 110.4(4) yes
C8 C9 H9 121.0(10) no
C8 C9 C10 108.6(5) yes
CL C9 H9 98 no
CL C9 C10 109.2(4) yes
C10 C9 H9 109 no
C1 C10 C9 114.2(5) yes
O2 C10 C9 104.0(4) yes
O2 C10 C1 109.7(4) yes
O1 C10 C9 111.6(5) yes
O1 C10 C1 111.3(4) yes
O1 C10 O2 105.3(4) yes
O1 C11 H11 104 no
O1 C11 C13 112.4(4) yes
O1 C11 C12 103.8(4) yes
C13 C11 H11 112.0(10) no
C12 C11 H11 114 no
C12 C11 C13 110.7(5) yes
O2 C12 C11 102.9(4) yes
C11 C12 H12 112 no
C11 C12 C15 112.6(5) yes
O2 C12 H12 105 no
O2 C12 C15 113.9(5) yes
C15 C12 H12 110 no
O4 C13 C11 108.1(5) yes
O3 C13 C11 125.9(6) yes
O3 C13 O4 125.9(6) yes
O4 C14 H143 110.0(10) no
O4 C14 H142 93.0(10) no
O4 C14 H141 113.0(10) no
H142 C14 H143 153.0(10) no
H141 C14 H143 80.0(10) no
H141 C14 H142 105.0(10) no
O6 C15 C12 122.3(6) yes
O5 C15 C12 112.9(5) yes
O5 C15 O6 124.8(6) yes
O5 C16 H163 121.0(10) no
O5 C16 H162 121.0(10) no
O5 C16 H161 111.0(10) no
H162 C16 H163 85.0(10) no
H161 C16 H163 114.0(10) no
H161 C16 H162 101.0(10) no

loop_
_geom_bond_atom_site_label_1
_geom_bond_atom_site_label_2
_geom_bond_distance
_geom_bond_publ_flag
CL C9 1.807(6) yes
O1 C10 1.427(7) yes
O1 C11 1.415(6) yes
O2 C10 1.447(6) yes
O2 C12 1.413(6) yes
O3 C13 1.179(7) yes
O4 C13 1.319(7) yes
O4 C14 1.451(9) yes
O5 C15 1.321(8) yes
O5 C16 1.425(8) yes
O6 C15 1.192(7) yes
C1 C2 1.400(7) yes
C1 C6 1.365(9) yes
C1 C10 1.514(8) yes
C2 C3 1.380(10) yes
C2 H2 1.164(7) no
C3 C4 1.380(10) yes
C3 H3 1.012(6) no
C4 C5 1.390(10) yes
C4 H4 1.067(8) no
C5 C6 1.413(9) yes
C5 H5 1.218(7) no
C6 C7 1.501(8) yes
C7 C8 1.501(9) yes
C7 H71 1.050(6) no
C7 H72 .843(7) no
C8 C9 1.521(9) yes
C8 H81 1.047(5) no
C8 H82 .917(5) no
C9 C10 1.526(7) yes
C9 H9 1.136(6) no
C11 C12 1.527(8) yes
C11 C13 1.525(8) yes
C11 H11 1.057(5) no
C12 C15 1.531(7) yes
C12 H12 1.143(5) no
C14 H141 1.082(7) no
C14 H142 .839(7) no
C14 H143 1.031(7) no
C16 H161 1.154(7) no
C16 H162 .920(8) no
C16 H163 .915(6) no

loop_
_geom_contact_atom_site_label_1
_geom_contact_atom_site_label_2
_geom_contact_distance
CL C8 2.739(6)
CL C10 2.721(5)
O1 O2 2.286(5)
O1 O3 2.788(6)
O1 C1 2.429(7)
O1 C2 2.810(8)
O1 C9 2.443(6)
O1 C12 2.316(6)
O1 C13 2.443(7)
O2 O5 2.708(5)
O2 C1 2.421(6)
O2 C8 2.876(6)
O2 C9 2.343(6)
O2 C11 2.301(7)
O2 C15 2.469(6)
O3 O4 2.226(5)
O3 C11 2.413(7)
O3 C14 2.691(8)
O4 C11 2.305(7)
O4 C12 2.966(7)
O5 O6 2.227(7)
O5 C12 2.379(7)
O6 C11 2.870(6)
O6 C12 2.390(6)
O6 C16 2.641(10)
C1 C3 2.416(9)
C1 C4 2.762(10)
C1 C5 2.401(10)
C1 C7 2.513(8)
C1 C8 2.883(7)
C1 C9 2.553(8)
C2 C4 2.385(11)
C2 C5 2.776(10)
C2 C6 2.402(8)
C2 C10 2.513(8)
C3 C5 2.416(10)
C3 C6 2.795(8)
C4 C6 2.415(9)
C5 C7 2.498(9)
C6 C8 2.519(8)
C6 C9 2.888(8)
C6 C10 2.495(8)
C7 C9 2.514(9)
C7 C10 2.936(8)
C8 C10 2.475(8)
C10 C11 2.332(8)
C10 C12 2.323(7)
C11 C15 2.543(8)
C12 C13 2.510(8)
C13 C14 2.362(10)
C15 C16 2.327(10)
